data_4074219
loop_
_publ_author_name
'Braunschweig, Holger'
'Lutz, Matthias'
'Radacki, Krzysztof'
'Schauml\"offel, Anu'
'Seeler, Fabian'
'Unkelbach, Christian'

_publ_section_title
;
 Facile Syntheses of Trovacene, the Formation of [n]Boratrovacenophanes
 (n= 1, 2), and Their Reactivity toward [Pt(PEt3)4]
;
_journal_issue 19
_journal_name_full Organometallics
_journal_page_first 4433
_journal_paper_doi 10.1021/om060471f
_journal_volume 25
_journal_year 2006
_chemical_formula_moiety 'C18 H28 B N Si2 V'
_chemical_formula_sum 'C18 H28 B N Si2 V'
_chemical_formula_weight 376.34
_chemical_name_common
;
Cyclopentadienylcycloheptatrienybis(trimethylsilylamino)borylvandadium
;
_chemical_name_systematic
; 
Cyclopentadienylcycloheptatrienybis(trimethylsilylamino)borylvandadium
;
_space_group_IT_number 14
_symmetry_cell_setting monoclinic
_symmetry_space_group_name_Hall '-P 2ybc'
_symmetry_space_group_name_H-M 'P 1 21/c 1'
_atom_sites_solution_hydrogens geom
_atom_sites_solution_primary direct
_atom_sites_solution_secondary difmap
_audit_creation_method SHELXL-97
_cell_angle_alpha 90.00
_cell_angle_beta 107.566(2)
_cell_angle_gamma 90.00
_cell_formula_units_Z 4
_cell_length_a 15.0474(6)
_cell_length_b 12.3241(5)
_cell_length_c 10.9891(4)
_cell_measurement_reflns_used 9706
_cell_measurement_temperature 273(2)
_cell_measurement_theta_max 33.74
_cell_measurement_theta_min 2.18
_cell_volume 1942.85(13)
_computing_cell_refinement 'Saint+ ver. 7.12A (Bruker AXS)'
_computing_data_collection 'APEX2 ver. 1.0-27 (Bruker AXS)'
_computing_data_reduction 'Saint+ ver. 7.12A (Bruker AXS)'
_computing_molecular_graphics 'XP ver. 5.1 (Bruker AXS, 1998)'
_computing_publication_material 'SHELXL-97 (Sheldrick, 1997)'
_computing_structure_refinement 'SHELXL-97 (Sheldrick, 1997)'
_computing_structure_solution 'SHELXS-97 (Sheldrick, 1990)'
_diffrn_ambient_temperature 273(2)
_diffrn_measured_fraction_theta_full 0.997
_diffrn_measured_fraction_theta_max 0.864
_diffrn_measurement_device_type 'CCD area detector'
_diffrn_measurement_method 'phi and omega scans'
_diffrn_radiation_monochromator 'multi-layer mirror'
_diffrn_radiation_source 'rotating anode'
_diffrn_radiation_type MoK\a
_diffrn_radiation_wavelength 0.71073
_diffrn_reflns_av_R_equivalents 0.0456
_diffrn_reflns_av_sigmaI/netI 0.0260
_diffrn_reflns_limit_h_max 21
_diffrn_reflns_limit_h_min -22
_diffrn_reflns_limit_k_max 19
_diffrn_reflns_limit_k_min -18
_diffrn_reflns_limit_l_max 17
_diffrn_reflns_limit_l_min -14
_diffrn_reflns_number 97042
_diffrn_reflns_theta_full 26.00
_diffrn_reflns_theta_max 34.29
_diffrn_reflns_theta_min 2.18
_exptl_absorpt_coefficient_mu 0.632
_exptl_absorpt_correction_T_max 0.9691
_exptl_absorpt_correction_T_min 0.8631
_exptl_absorpt_correction_type multi-scan
_exptl_absorpt_process_details 'Sadabs 2004/1 (Brucker Nonius 2004)'
_exptl_crystal_colour violet
_exptl_crystal_density_diffrn 1.287
_exptl_crystal_density_method 'not measured'
_exptl_crystal_description plate
_exptl_crystal_F_000 796
_exptl_crystal_size_max 0.24
_exptl_crystal_size_mid 0.16
_exptl_crystal_size_min 0.05
_refine_diff_density_max 0.623
_refine_diff_density_min -0.543
_refine_diff_density_rms 0.072
_refine_ls_extinction_method none
_refine_ls_goodness_of_fit_ref 1.050
_refine_ls_hydrogen_treatment constr
_refine_ls_matrix_type full
_refine_ls_number_parameters 208
_refine_ls_number_reflns 7008
_refine_ls_number_restraints 0
_refine_ls_restrained_S_all 1.050
_refine_ls_R_factor_all 0.0432
_refine_ls_R_factor_gt 0.0328
_refine_ls_shift/su_max 0.001
_refine_ls_shift/su_mean 0.000
_refine_ls_structure_factor_coef Fsqd
_refine_ls_weighting_details 'calc w=1/[\s^2^(Fo^2^)+(0.0368P)^2^+1.3328P] where P=(Fo^2^+2Fc^2^)/3'
_refine_ls_weighting_scheme calc
_refine_ls_wR_factor_gt 0.0808
_refine_ls_wR_factor_ref 0.0871
_reflns_number_gt 5943
_reflns_number_total 7008
_reflns_threshold_expression >2sigma(I)
_cod_data_source_file om060471fsi20060731_043700.cif
_cod_data_source_block kr105
_cod_depositor_comments
;
The following automatic conversions were performed:

'_symmetry_cell_setting' value 'Monoclinic' changed to 'monoclinic'
according to /home/saulius/struct/CIF-dictionaries/cif_core.dic
dictionary named 'cif_core.dic' version 2.4.1 from 2010-06-29.

Automatic conversion script
Id: cif_fix_values 1715 2011-07-08 13:25:40Z adriana 
;
_cod_original_sg_symbol_H-M P2(1)/c
_cod_database_code 4074219

loop_
_symmetry_equiv_pos_as_xyz
'x, y, z'
'-x, y+1/2, -z+1/2'
'-x, -y, -z'
'x, -y-1/2, z-1/2'

loop_
_atom_site_label
_atom_site_type_symbol
_atom_site_fract_x
_atom_site_fract_y
_atom_site_fract_z
_atom_site_U_iso_or_equiv
_atom_site_adp_type
_atom_site_occupancy
_atom_site_symmetry_multiplicity
_atom_site_calc_flag
_atom_site_refinement_flags
V1 V 0.329999(13) 0.648858(15) 0.117190(18) 0.00989(5) Uani 1 1 d .
Si1 Si 0.26708(2) 0.41124(3) 0.48851(3) 0.01369(7) Uani 1 1 d .
B1 B 0.24512(9) 0.53051(10) 0.26547(12) 0.0117(2) Uani 1 1 d .
N1 N 0.20179(6) 0.47220(8) 0.34207(9) 0.01108(17) Uani 1 1 d .
Si2 Si 0.07895(2) 0.45089(3) 0.27516(3) 0.01201(7) Uani 1 1 d .
C11 C 0.19587(8) 0.58440(9) 0.12692(11) 0.0123(2) Uani 1 1 d .
C12 C 0.18582(8) 0.69996(9) 0.10830(11) 0.0137(2) Uani 1 1 d .
H12A H 0.1739 0.7486 0.1662 0.016 Uiso 1 1 calc R
C13 C 0.19680(8) 0.72862(10) -0.01148(12) 0.0155(2) Uani 1 1 d .
H13A H 0.1944 0.7984 -0.0446 0.019 Uiso 1 1 calc R
C14 C 0.21209(8) 0.63142(10) -0.07144(11) 0.0153(2) Uani 1 1 d .
H14A H 0.2214 0.6261 -0.1511 0.018 Uiso 1 1 calc R
C15 C 0.21060(8) 0.54384(9) 0.01169(11) 0.0141(2) Uani 1 1 d .
H15A H 0.2180 0.4711 -0.0057 0.017 Uiso 1 1 calc R
C21 C 0.35335(8) 0.56248(9) 0.29006(11) 0.0119(2) Uani 1 1 d .
C22 C 0.37064(8) 0.67475(10) 0.32218(11) 0.0137(2) Uani 1 1 d .
H22A H 0.3479 0.6996 0.3870 0.016 Uiso 1 1 calc R
C23 C 0.41735(8) 0.75393(10) 0.26997(12) 0.0158(2) Uani 1 1 d .
H23A H 0.4181 0.8235 0.3030 0.019 Uiso 1 1 calc R
C24 C 0.46272(8) 0.74280(10) 0.17544(12) 0.0171(2) Uani 1 1 d .
H24A H 0.4860 0.8063 0.1508 0.020 Uiso 1 1 calc R
C25 C 0.47700(9) 0.64650(10) 0.11369(13) 0.0176(2) Uani 1 1 d .
H25A H 0.5087 0.6543 0.0535 0.021 Uiso 1 1 calc R
C26 C 0.44894(9) 0.53974(10) 0.13243(12) 0.0169(2) Uani 1 1 d .
H26A H 0.4681 0.4862 0.0862 0.020 Uiso 1 1 calc R
C27 C 0.39584(8) 0.50213(9) 0.21132(11) 0.0144(2) Uani 1 1 d .
H27A H 0.3875 0.4274 0.2118 0.017 Uiso 1 1 calc R
C31 C 0.05806(9) 0.36658(11) 0.12891(13) 0.0209(3) Uani 1 1 d .
H31A H 0.0838 0.4023 0.0696 0.031 Uiso 1 1 calc R
H31B H -0.0078 0.3568 0.0905 0.031 Uiso 1 1 calc R
H31C H 0.0873 0.2971 0.1512 0.031 Uiso 1 1 calc R
C32 C 0.02758(9) 0.37703(11) 0.38637(13) 0.0208(2) Uani 1 1 d .
H32A H 0.0369 0.4187 0.4630 0.031 Uiso 1 1 calc R
H32B H 0.0574 0.3077 0.4072 0.031 Uiso 1 1 calc R
H32C H -0.0380 0.3667 0.3461 0.031 Uiso 1 1 calc R
C33 C 0.01589(8) 0.58299(10) 0.24301(13) 0.0185(2) Uani 1 1 d .
H33A H 0.0390 0.6252 0.1856 0.028 Uiso 1 1 calc R
H33B H 0.0258 0.6219 0.3217 0.028 Uiso 1 1 calc R
H33C H -0.0496 0.5700 0.2052 0.028 Uiso 1 1 calc R
C41 C 0.39299(10) 0.44260(15) 0.53655(15) 0.0314(4) Uani 1 1 d .
H41A H 0.4018 0.5196 0.5471 0.047 Uiso 1 1 calc R
H41B H 0.4190 0.4177 0.4718 0.047 Uiso 1 1 calc R
H41C H 0.4236 0.4068 0.6157 0.047 Uiso 1 1 calc R
C42 C 0.25678(12) 0.26092(12) 0.47083(18) 0.0366(4) Uani 1 1 d .
H42A H 0.1922 0.2406 0.4461 0.055 Uiso 1 1 calc R
H42B H 0.2889 0.2271 0.5507 0.055 Uiso 1 1 calc R
H42C H 0.2839 0.2376 0.4066 0.055 Uiso 1 1 calc R
C43 C 0.22363(13) 0.45950(16) 0.62117(15) 0.0370(4) Uani 1 1 d .
H43A H 0.2296 0.5370 0.6282 0.056 Uiso 1 1 calc R
H43B H 0.2596 0.4266 0.6998 0.056 Uiso 1 1 calc R
H43C H 0.1593 0.4397 0.6037 0.056 Uiso 1 1 calc R

loop_
_atom_site_aniso_label
_atom_site_aniso_U_11
_atom_site_aniso_U_22
_atom_site_aniso_U_33
_atom_site_aniso_U_23
_atom_site_aniso_U_13
_atom_site_aniso_U_12
V1 0.01057(9) 0.00970(8) 0.00952(9) 0.00053(6) 0.00322(6) -0.00019(6)
Si1 0.01392(15) 0.01416(14) 0.01249(15) 0.00428(11) 0.00320(11) -0.00025(11)
B1 0.0116(5) 0.0117(5) 0.0113(5) 0.0007(4) 0.0028(4) -0.0002(4)
N1 0.0110(4) 0.0113(4) 0.0108(4) 0.0012(3) 0.0030(3) -0.0008(3)
Si2 0.01065(14) 0.01192(13) 0.01339(15) 0.00014(11) 0.00349(11) -0.00187(10)
C11 0.0098(4) 0.0141(5) 0.0121(5) 0.0024(4) 0.0020(4) -0.0015(4)
C12 0.0116(5) 0.0144(5) 0.0145(5) 0.0012(4) 0.0029(4) 0.0020(4)
C13 0.0136(5) 0.0150(5) 0.0163(5) 0.0049(4) 0.0020(4) 0.0002(4)
C14 0.0159(5) 0.0184(5) 0.0103(5) 0.0016(4) 0.0020(4) -0.0019(4)
C15 0.0152(5) 0.0131(5) 0.0122(5) -0.0003(4) 0.0013(4) -0.0028(4)
C21 0.0106(4) 0.0147(5) 0.0101(5) 0.0026(4) 0.0024(4) -0.0003(4)
C22 0.0129(5) 0.0172(5) 0.0108(5) -0.0026(4) 0.0031(4) -0.0011(4)
C23 0.0156(5) 0.0140(5) 0.0158(5) -0.0026(4) 0.0019(4) -0.0026(4)
C24 0.0148(5) 0.0170(5) 0.0187(6) 0.0030(4) 0.0041(4) -0.0043(4)
C25 0.0143(5) 0.0231(6) 0.0177(6) 0.0031(4) 0.0083(4) 0.0007(4)
C26 0.0167(5) 0.0177(5) 0.0183(6) 0.0001(4) 0.0083(4) 0.0049(4)
C27 0.0142(5) 0.0122(4) 0.0163(5) 0.0025(4) 0.0040(4) 0.0020(4)
C31 0.0195(6) 0.0236(6) 0.0191(6) -0.0066(5) 0.0051(5) -0.0076(5)
C32 0.0174(6) 0.0228(6) 0.0237(6) 0.0042(5) 0.0086(5) -0.0049(5)
C33 0.0141(5) 0.0175(5) 0.0239(6) 0.0032(5) 0.0059(4) 0.0020(4)
C41 0.0178(6) 0.0475(9) 0.0228(7) 0.0192(6) -0.0031(5) -0.0064(6)
C42 0.0381(9) 0.0162(6) 0.0463(10) 0.0094(6) -0.0010(7) 0.0018(6)
C43 0.0413(9) 0.0554(11) 0.0165(7) 0.0056(7) 0.0119(6) 0.0140(8)

loop_
_atom_type_symbol
_atom_type_description
_atom_type_scat_dispersion_real
_atom_type_scat_dispersion_imag
_atom_type_scat_source
C C 0.0033 0.0016 'International Tables Vol C Tables 4.2.6.8 and 6.1.1.4'
H H 0.0000 0.0000 'International Tables Vol C Tables 4.2.6.8 and 6.1.1.4'
B B 0.0013 0.0007 'International Tables Vol C Tables 4.2.6.8 and 6.1.1.4'
N N 0.0061 0.0033 'International Tables Vol C Tables 4.2.6.8 and 6.1.1.4'
Si Si 0.0817 0.0704 'International Tables Vol C Tables 4.2.6.8 and 6.1.1.4'
V V 0.3005 0.5294 'International Tables Vol C Tables 4.2.6.8 and 6.1.1.4'

loop_
_geom_angle_atom_site_label_1
_geom_angle_atom_site_label_2
_geom_angle_atom_site_label_3
_geom_angle
C21 V1 C27 39.00(5)
C21 V1 C22 39.03(4)
C27 V1 C22 71.50(5)
C21 V1 C11 71.37(4)
C27 V1 C11 88.25(4)
C22 V1 C11 88.74(4)
C21 V1 C26 73.34(5)
C27 V1 C26 37.95(5)
C22 V1 C26 92.45(5)
C11 V1 C26 120.76(5)
C21 V1 C23 73.32(4)
C27 V1 C23 92.57(4)
C22 V1 C23 37.81(4)
C11 V1 C23 121.19(5)
C26 V1 C23 90.95(5)
C21 V1 C25 96.47(5)
C27 V1 C25 71.57(5)
C22 V1 C25 92.84(5)
C11 V1 C25 158.02(5)
C26 V1 C25 37.28(5)
C23 V1 C25 69.79(5)
C21 V1 C24 96.44(4)
C27 V1 C24 93.18(4)
C22 V1 C24 71.24(5)
C11 V1 C24 158.24(5)
C26 V1 C24 70.03(5)
C23 V1 C24 37.07(5)
C25 V1 C24 37.07(5)
C21 V1 C12 94.43(4)
C27 V1 C12 123.65(5)
C22 V1 C12 88.26(4)
C11 V1 C12 37.90(4)
C26 V1 C12 158.65(5)
C23 V1 C12 102.42(5)
C25 V1 C12 164.00(5)
C24 V1 C12 129.84(5)
C21 V1 C15 93.68(4)
C27 V1 C15 86.82(4)
C22 V1 C15 123.64(5)
C11 V1 C15 37.87(4)
C26 V1 C15 101.15(5)
C23 V1 C15 159.05(5)
C25 V1 C15 129.18(5)
C24 V1 C15 163.88(5)
C12 V1 C15 61.45(4)
C21 V1 C14 129.66(4)
C27 V1 C14 118.03(4)
C22 V1 C14 148.11(5)
C11 V1 C14 62.62(4)
C26 V1 C14 113.58(5)
C23 V1 C14 149.37(4)
C25 V1 C14 119.00(5)
C24 V1 C14 133.57(5)
C12 V1 C14 60.72(5)
C15 V1 C14 36.47(4)
C21 V1 C13 130.31(4)
C27 V1 C13 147.03(4)
C22 V1 C13 119.73(5)
C11 V1 C13 62.72(4)
C26 V1 C13 147.76(5)
C23 V1 C13 115.16(4)
C25 V1 C13 133.06(5)
C24 V1 C13 119.63(4)
C12 V1 C13 36.51(4)
C15 V1 C13 60.83(4)
C14 V1 C13 36.00(4)
N1 Si1 C41 114.13(6)
N1 Si1 C42 108.63(6)
C41 Si1 C42 106.47(8)
N1 Si1 C43 110.12(6)
C41 Si1 C43 106.32(9)
C42 Si1 C43 111.13(9)
N1 B1 C21 130.49(10)
N1 B1 C11 127.44(10)
C21 B1 C11 102.06(9)
B1 N1 Si1 121.84(8)
B1 N1 Si2 115.88(8)
Si1 N1 Si2 121.96(6)
N1 Si2 C31 108.74(6)
N1 Si2 C33 110.68(5)
C31 Si2 C33 112.38(6)
N1 Si2 C32 112.49(5)
C31 Si2 C32 107.32(6)
C33 Si2 C32 105.20(6)
C15 C11 C12 104.82(10)
C15 C11 B1 122.41(10)
C12 C11 B1 122.49(10)
C15 C11 V1 72.28(7)
C12 C11 V1 72.23(6)
B1 C11 V1 91.58(6)
C13 C12 C11 109.94(11)
C13 C12 V1 74.17(7)
C11 C12 V1 69.87(6)
C13 C12 H12A 125.0
C11 C12 H12A 125.0
V1 C12 H12A 122.5
C14 C13 C12 107.52(10)
C14 C13 V1 71.99(7)
C12 C13 V1 69.32(6)
C14 C13 H13A 126.2
C12 C13 H13A 126.2
V1 C13 H13A 124.1
C15 C14 C13 107.88(11)
C15 C14 V1 69.38(6)
C13 C14 V1 72.01(7)
C15 C14 H14A 126.1
C13 C14 H14A 126.1
V1 C14 H14A 124.2
C14 C15 C11 109.80(10)
C14 C15 V1 74.15(7)
C11 C15 V1 69.85(6)
C14 C15 H15A 125.1
C11 C15 H15A 125.1
V1 C15 H15A 122.5
C27 C21 C22 124.78(11)
C27 C21 B1 112.58(10)
C22 C21 B1 112.06(10)
C27 C21 V1 72.62(7)
C22 C21 V1 72.74(7)
B1 C21 V1 94.98(7)
C23 C22 C21 129.74(11)
C23 C22 V1 72.60(7)
C21 C22 V1 68.23(6)
C23 C22 H22A 115.1
C21 C22 H22A 115.1
V1 C22 H22A 142.1
C24 C23 C22 129.68(11)
C24 C23 V1 72.12(7)
C22 C23 V1 69.60(6)
C24 C23 H23A 115.2
C22 C23 H23A 115.2
V1 C23 H23A 140.5
C23 C24 C25 127.69(11)
C23 C24 V1 70.81(7)
C25 C24 V1 71.29(7)
C23 C24 H24A 116.2
C25 C24 H24A 116.2
V1 C24 H24A 137.5
C24 C25 C26 127.92(12)
C24 C25 V1 71.65(7)
C26 C25 V1 70.60(7)
C24 C25 H25A 116.0
C26 C25 H25A 116.0
V1 C25 H25A 137.5
C25 C26 C27 129.69(12)
C25 C26 V1 72.11(7)
C27 C26 V1 69.67(7)
C25 C26 H26A 115.2
C27 C26 H26A 115.2
V1 C26 H26A 140.4
C26 C27 C21 129.44(11)
C26 C27 V1 72.38(7)
C21 C27 V1 68.38(6)
C26 C27 H27A 115.3
C21 C27 H27A 115.3
V1 C27 H27A 141.8
Si2 C31 H31A 109.5
Si2 C31 H31B 109.5
H31A C31 H31B 109.5
Si2 C31 H31C 109.5
H31A C31 H31C 109.5
H31B C31 H31C 109.5
Si2 C32 H32A 109.5
Si2 C32 H32B 109.5
H32A C32 H32B 109.5
Si2 C32 H32C 109.5
H32A C32 H32C 109.5
H32B C32 H32C 109.5
Si2 C33 H33A 109.5
Si2 C33 H33B 109.5
H33A C33 H33B 109.5
Si2 C33 H33C 109.5
H33A C33 H33C 109.5
H33B C33 H33C 109.5
Si1 C41 H41A 109.5
Si1 C41 H41B 109.5
H41A C41 H41B 109.5
Si1 C41 H41C 109.5
H41A C41 H41C 109.5
H41B C41 H41C 109.5
Si1 C42 H42A 109.5
Si1 C42 H42B 109.5
H42A C42 H42B 109.5
Si1 C42 H42C 109.5
H42A C42 H42C 109.5
H42B C42 H42C 109.5
Si1 C43 H43A 109.5
Si1 C43 H43B 109.5
H43A C43 H43B 109.5
Si1 C43 H43C 109.5
H43A C43 H43C 109.5
H43B C43 H43C 109.5

loop_
_geom_bond_atom_site_label_1
_geom_bond_atom_site_label_2
_geom_bond_distance
V1 C21 2.1125(11)
V1 C27 2.1686(11)
V1 C22 2.1722(12)
V1 C11 2.2015(11)
V1 C26 2.2043(12)
V1 C23 2.2116(12)
V1 C25 2.2240(13)
V1 C24 2.2287(12)
V1 C12 2.2327(12)
V1 C15 2.2338(11)
V1 C14 2.2958(12)
V1 C13 2.2961(12)
Si1 N1 1.7791(10)
Si1 C41 1.8476(14)
Si1 C42 1.8643(15)
Si1 C43 1.8660(17)
B1 N1 1.4075(16)
B1 C21 1.6170(17)
B1 C11 1.6209(17)
N1 Si2 1.7906(10)
Si2 C31 1.8591(13)
Si2 C33 1.8637(13)
Si2 C32 1.8681(14)
C11 C15 1.4395(17)
C11 C12 1.4403(16)
C12 C13 1.4199(17)
C12 H12A 0.9300
C13 C14 1.4189(17)
C13 H13A 0.9300
C14 C15 1.4186(16)
C14 H14A 0.9300
C15 H15A 0.9300
C21 C27 1.4299(17)
C21 C22 1.4323(16)
C22 C23 1.4207(17)
C22 H22A 0.9300
C23 C24 1.4115(19)
C23 H23A 0.9300
C24 C25 1.4153(18)
C24 H24A 0.9300
C25 C26 1.4156(18)
C25 H25A 0.9300
C26 C27 1.4224(18)
C26 H26A 0.9300
C27 H27A 0.9300
C31 H31A 0.9600
C31 H31B 0.9600
C31 H31C 0.9600
C32 H32A 0.9600
C32 H32B 0.9600
C32 H32C 0.9600
C33 H33A 0.9600
C33 H33B 0.9600
C33 H33C 0.9600
C41 H41A 0.9600
C41 H41B 0.9600
C41 H41C 0.9600
C42 H42A 0.9600
C42 H42B 0.9600
C42 H42C 0.9600
C43 H43A 0.9600
C43 H43B 0.9600
C43 H43C 0.9600

loop_
_geom_torsion_atom_site_label_1
_geom_torsion_atom_site_label_2
_geom_torsion_atom_site_label_3
_geom_torsion_atom_site_label_4
_geom_torsion
C21 B1 N1 Si1 -4.36(18)
C11 B1 N1 Si1 176.28(9)
C21 B1 N1 Si2 -177.92(10)
C11 B1 N1 Si2 2.72(16)
C41 Si1 N1 B1 5.54(12)
C42 Si1 N1 B1 -113.07(11)
C43 Si1 N1 B1 125.02(11)
C41 Si1 N1 Si2 178.71(8)
C42 Si1 N1 Si2 60.10(10)
C43 Si1 N1 Si2 -61.81(10)
B1 N1 Si2 C31 63.23(10)
Si1 N1 Si2 C31 -110.32(7)
B1 N1 Si2 C33 -60.68(10)
Si1 N1 Si2 C33 125.77(7)
B1 N1 Si2 C32 -178.03(9)
Si1 N1 Si2 C32 8.41(9)
N1 B1 C11 C15 -111.45(14)
C21 B1 C11 C15 69.05(13)
N1 B1 C11 C12 108.77(14)
C21 B1 C11 C12 -70.73(13)
N1 B1 C11 V1 178.62(11)
C21 B1 C11 V1 -0.88(8)
C21 V1 C11 C15 -122.95(7)
C27 V1 C11 C15 -87.07(7)
C22 V1 C11 C15 -158.60(7)
C26 V1 C11 C15 -66.50(8)
C23 V1 C11 C15 -179.01(6)
C25 V1 C11 C15 -64.12(14)
C24 V1 C11 C15 178.74(11)
C12 V1 C11 C15 112.61(9)
C14 V1 C11 C15 35.98(6)
C13 V1 C11 C15 76.69(7)
C21 V1 C11 C12 124.44(8)
C27 V1 C11 C12 160.32(7)
C22 V1 C11 C12 88.79(7)
C26 V1 C11 C12 -179.11(7)
C23 V1 C11 C12 68.38(8)
C25 V1 C11 C12 -176.73(11)
C24 V1 C11 C12 66.14(14)
C15 V1 C11 C12 -112.61(9)
C14 V1 C11 C12 -76.63(7)
C13 V1 C11 C12 -35.92(7)
C21 V1 C11 B1 0.70(6)
C27 V1 C11 B1 36.58(7)
C22 V1 C11 B1 -34.96(7)
C26 V1 C11 B1 57.15(8)
C23 V1 C11 B1 -55.37(8)
C25 V1 C11 B1 59.52(15)
C24 V1 C11 B1 -57.61(14)
C12 V1 C11 B1 -123.75(10)
C15 V1 C11 B1 123.64(10)
C14 V1 C11 B1 159.62(8)
C13 V1 C11 B1 -159.67(8)
C15 C11 C12 C13 -1.68(12)
B1 C11 C12 C13 143.99(11)
V1 C11 C12 C13 63.77(8)
C15 C11 C12 V1 -65.45(7)
B1 C11 C12 V1 80.22(10)
C21 V1 C12 C13 -170.39(7)
C27 V1 C12 C13 -142.63(7)
C22 V1 C12 C13 151.04(7)
C11 V1 C12 C13 -118.78(10)
C26 V1 C12 C13 -116.67(13)
C23 V1 C12 C13 115.74(7)
C25 V1 C12 C13 56.78(19)
C24 V1 C12 C13 87.43(8)
C15 V1 C12 C13 -78.60(7)
C14 V1 C12 C13 -36.72(7)
C21 V1 C12 C11 -51.61(7)
C27 V1 C12 C11 -23.85(9)
C22 V1 C12 C11 -90.18(7)
C26 V1 C12 C11 2.11(16)
C23 V1 C12 C11 -125.48(7)
C25 V1 C12 C11 175.56(15)
C24 V1 C12 C11 -153.79(7)
C15 V1 C12 C11 40.18(7)
C14 V1 C12 C11 82.06(7)
C13 V1 C12 C11 118.78(10)
C11 C12 C13 C14 1.14(13)
V1 C12 C13 C14 62.24(8)
C11 C12 C13 V1 -61.10(8)
C21 V1 C13 C14 -104.85(8)
C27 V1 C13 C14 -49.25(12)
C22 V1 C13 C14 -151.32(7)
C11 V1 C13 C14 -80.17(8)
C26 V1 C13 C14 24.97(12)
C23 V1 C13 C14 166.15(7)
C25 V1 C13 C14 80.94(9)
C24 V1 C13 C14 124.48(8)
C12 V1 C13 C14 -117.46(10)
C15 V1 C13 C14 -37.01(7)
C21 V1 C13 C12 12.61(9)
C27 V1 C13 C12 68.20(11)
C22 V1 C13 C12 -33.87(8)
C11 V1 C13 C12 37.28(7)
C26 V1 C13 C12 142.43(9)
C23 V1 C13 C12 -76.39(8)
C25 V1 C13 C12 -161.60(7)
C24 V1 C13 C12 -118.06(7)
C15 V1 C13 C12 80.45(7)
C14 V1 C13 C12 117.46(10)
C12 C13 C14 C15 -0.11(13)
V1 C13 C14 C15 60.41(8)
C12 C13 C14 V1 -60.52(8)
C21 V1 C14 C15 -11.08(10)
C27 V1 C14 C15 34.31(9)
C22 V1 C14 C15 -65.79(11)
C11 V1 C14 C15 -37.35(7)
C26 V1 C14 C15 76.38(8)
C23 V1 C14 C15 -143.02(9)
C25 V1 C14 C15 117.73(8)
C24 V1 C14 C15 160.69(8)
C12 V1 C14 C15 -80.60(8)
C13 V1 C14 C15 -117.85(11)
C21 V1 C14 C13 106.77(8)
C27 V1 C14 C13 152.15(7)
C22 V1 C14 C13 52.06(11)
C11 V1 C14 C13 80.50(8)
C26 V1 C14 C13 -165.78(7)
C23 V1 C14 C13 -25.17(13)
C25 V1 C14 C13 -124.42(8)
C24 V1 C14 C13 -81.47(9)
C12 V1 C14 C13 37.25(7)
C15 V1 C14 C13 117.85(11)
C13 C14 C15 C11 -0.96(13)
V1 C14 C15 C11 61.13(8)
C13 C14 C15 V1 -62.09(8)
C12 C11 C15 C14 1.61(13)
B1 C11 C15 C14 -144.10(10)
V1 C11 C15 C14 -63.81(8)
C12 C11 C15 V1 65.41(7)
B1 C11 C15 V1 -80.29(10)
C21 V1 C15 C14 171.47(8)
C27 V1 C15 C14 -150.11(8)
C22 V1 C15 C14 144.63(7)
C11 V1 C15 C14 118.64(10)
C26 V1 C15 C14 -114.79(8)
C23 V1 C15 C14 121.01(13)
C25 V1 C15 C14 -87.11(9)
C24 V1 C15 C14 -59.68(19)
C12 V1 C15 C14 78.43(8)
C13 V1 C15 C14 36.53(7)
C21 V1 C15 C11 52.83(7)
C27 V1 C15 C11 91.24(7)
C22 V1 C15 C11 25.99(8)
C26 V1 C15 C11 126.57(7)
C23 V1 C15 C11 2.36(15)
C25 V1 C15 C11 154.25(7)
C24 V1 C15 C11 -178.32(14)
C12 V1 C15 C11 -40.21(6)
C14 V1 C15 C11 -118.64(10)
C13 V1 C15 C11 -82.12(7)
N1 B1 C21 C27 108.21(14)
C11 B1 C21 C27 -72.31(11)
N1 B1 C21 C22 -105.18(14)
C11 B1 C21 C22 74.30(11)
N1 B1 C21 V1 -178.56(12)
C11 B1 C21 V1 0.92(9)
C22 V1 C21 C27 -136.31(10)
C11 V1 C21 C27 111.42(7)
C26 V1 C21 C27 -20.21(7)
C23 V1 C21 C27 -116.39(7)
C25 V1 C21 C27 -49.78(7)
C24 V1 C21 C27 -87.09(7)
C12 V1 C21 C27 141.96(7)
C15 V1 C21 C27 80.34(7)
C14 V1 C21 C27 86.91(8)
C13 V1 C21 C27 134.47(7)
C27 V1 C21 C22 136.31(10)
C11 V1 C21 C22 -112.27(7)
C26 V1 C21 C22 116.11(7)
C23 V1 C21 C22 19.92(7)
C25 V1 C21 C22 86.53(7)
C24 V1 C21 C22 49.22(7)
C12 V1 C21 C22 -81.73(7)
C15 V1 C21 C22 -143.35(7)
C14 V1 C21 C22 -136.77(7)
C13 V1 C21 C22 -89.22(8)
C27 V1 C21 B1 -112.12(9)
C22 V1 C21 B1 111.57(10)
C11 V1 C21 B1 -0.70(7)
C26 V1 C21 B1 -132.32(8)
C23 V1 C21 B1 131.49(8)
C25 V1 C21 B1 -161.90(7)
C24 V1 C21 B1 160.79(7)
C12 V1 C21 B1 29.84(7)
C15 V1 C21 B1 -31.78(7)
C14 V1 C21 B1 -25.20(9)
C13 V1 C21 B1 22.35(9)
C27 C21 C22 C23 12.03(19)
B1 C21 C22 C23 -129.76(13)
V1 C21 C22 C23 -41.35(12)
C27 C21 C22 V1 53.38(10)
B1 C21 C22 V1 -88.40(8)
C21 V1 C22 C23 147.83(10)
C27 V1 C22 C23 120.55(8)
C11 V1 C22 C23 -150.87(7)
C26 V1 C22 C23 88.39(7)
C25 V1 C22 C23 51.07(7)
C24 V1 C22 C23 20.45(7)
C12 V1 C22 C23 -112.96(7)
C15 V1 C22 C23 -166.48(7)
C14 V1 C22 C23 -125.85(9)
C13 V1 C22 C23 -93.59(8)
C27 V1 C22 C21 -27.28(7)
C11 V1 C22 C21 61.30(7)
C26 V1 C22 C21 -59.44(7)
C23 V1 C22 C21 -147.83(10)
C25 V1 C22 C21 -96.76(7)
C24 V1 C22 C21 -127.38(8)
C12 V1 C22 C21 99.21(7)
C15 V1 C22 C21 45.69(8)
C14 V1 C22 C21 86.32(10)
C13 V1 C22 C21 118.58(7)
C21 C22 C23 C24 -2.7(2)
V1 C22 C23 C24 -42.76(12)
C21 C22 C23 V1 40.02(11)
C21 V1 C23 C24 126.22(8)
C27 V1 C23 C24 91.87(7)
C22 V1 C23 C24 146.70(11)
C11 V1 C23 C24 -178.62(7)
C26 V1 C23 C24 53.93(8)
C25 V1 C23 C24 22.59(7)
C12 V1 C23 C24 -142.84(7)
C15 V1 C23 C24 179.68(11)
C14 V1 C23 C24 -90.50(11)
C13 V1 C23 C24 -106.53(8)
C21 V1 C23 C22 -20.49(7)
C27 V1 C23 C22 -54.84(7)
C11 V1 C23 C22 34.67(8)
C26 V1 C23 C22 -92.77(7)
C25 V1 C23 C22 -124.11(8)
C24 V1 C23 C22 -146.70(11)
C12 V1 C23 C22 70.46(7)
C15 V1 C23 C22 32.98(15)
C14 V1 C23 C22 122.80(10)
C13 V1 C23 C22 106.77(7)
C22 C23 C24 C25 -3.8(2)
V1 C23 C24 C25 -45.71(12)
C22 C23 C24 V1 41.96(12)
C21 V1 C24 C23 -51.05(8)
C27 V1 C24 C23 -90.06(7)
C22 V1 C24 C23 -20.82(7)
C11 V1 C24 C23 3.18(15)
C26 V1 C24 C23 -120.69(8)
C25 V1 C24 C23 -143.27(11)
C12 V1 C24 C23 50.21(9)
C15 V1 C24 C23 -179.59(14)
C14 V1 C24 C23 135.32(8)
C13 V1 C24 C23 93.35(8)
C21 V1 C24 C25 92.22(8)
C27 V1 C24 C25 53.21(8)
C22 V1 C24 C25 122.45(8)
C11 V1 C24 C25 146.45(11)
C26 V1 C24 C25 22.58(7)
C23 V1 C24 C25 143.27(11)
C12 V1 C24 C25 -166.52(7)
C15 V1 C24 C25 -36.32(19)
C14 V1 C24 C25 -81.41(9)
C13 V1 C24 C25 -123.38(8)
C23 C24 C25 C26 0.1(2)
V1 C24 C25 C26 -45.41(12)
C23 C24 C25 V1 45.54(12)
C21 V1 C25 C24 -92.13(8)
C27 V1 C25 C24 -122.56(8)
C22 V1 C25 C24 -53.13(8)
C11 V1 C25 C24 -146.81(11)
C26 V1 C25 C24 -143.44(11)
C23 V1 C25 C24 -22.59(7)
C12 V1 C25 C24 40.5(2)
C15 V1 C25 C24 167.75(7)
C14 V1 C25 C24 125.01(7)
C13 V1 C25 C24 83.43(9)
C21 V1 C25 C26 51.31(8)
C27 V1 C25 C26 20.88(7)
C22 V1 C25 C26 90.31(8)
C11 V1 C25 C26 -3.37(16)
C23 V1 C25 C26 120.85(8)
C24 V1 C25 C26 143.44(11)
C12 V1 C25 C26 -176.07(15)
C15 V1 C25 C26 -48.81(10)
C14 V1 C25 C26 -91.55(8)
C13 V1 C25 C26 -133.13(8)
C24 C25 C26 C27 3.7(2)
V1 C25 C26 C27 -42.07(12)
C24 C25 C26 V1 45.78(12)
C21 V1 C26 C25 -125.94(8)
C27 V1 C26 C25 -146.64(11)
C22 V1 C26 C25 -91.48(8)
C11 V1 C26 C25 178.53(7)
C23 V1 C26 C25 -53.68(8)
C24 V1 C26 C25 -22.46(7)
C12 V1 C26 C25 177.03(11)
C15 V1 C26 C25 143.52(8)
C14 V1 C26 C25 107.45(8)
C13 V1 C26 C25 91.74(11)
C21 V1 C26 C27 20.70(7)
C22 V1 C26 C27 55.16(7)
C11 V1 C26 C27 -34.83(9)
C23 V1 C26 C27 92.96(7)
C25 V1 C26 C27 146.64(11)
C24 V1 C26 C27 124.18(8)
C12 V1 C26 C27 -36.34(16)
C15 V1 C26 C27 -69.84(8)
C14 V1 C26 C27 -105.91(7)
C13 V1 C26 C27 -121.62(9)
C25 C26 C27 C21 2.5(2)
V1 C26 C27 C21 -40.37(11)
C25 C26 C27 V1 42.85(13)
C22 C21 C27 C26 -11.82(19)
B1 C21 C27 C26 129.80(13)
V1 C21 C27 C26 41.61(12)
C22 C21 C27 V1 -53.43(10)
B1 C21 C27 V1 88.19(8)
C21 V1 C27 C26 -147.45(10)
C22 V1 C27 C26 -120.15(8)
C11 V1 C27 C26 150.60(7)
C23 V1 C27 C26 -88.25(8)
C25 V1 C27 C26 -20.56(7)
C24 V1 C27 C26 -51.14(8)
C12 V1 C27 C26 164.98(7)
C15 V1 C27 C26 112.72(8)
C14 V1 C27 C26 93.11(8)
C13 V1 C27 C26 123.41(9)
C22 V1 C27 C21 27.30(6)
C11 V1 C27 C21 -61.95(7)
C26 V1 C27 C21 147.45(10)
C23 V1 C27 C21 59.20(7)
C25 V1 C27 C21 126.89(8)
C24 V1 C27 C21 96.31(7)
C12 V1 C27 C21 -47.57(8)
C15 V1 C27 C21 -99.83(7)
C14 V1 C27 C21 -119.44(7)
C13 V1 C27 C21 -89.14(10)
